data_4101971
loop_
_publ_author_name
'Elodie Salager'
'Graeme M. Day'
'Robin S. Stein'
'Chris J. Pickard'
'B\'en\'edicte Elena'
'Lyndon Emsley'

_publ_section_title
;
 Powder Crystallography by Combined Crystal Structure Prediction and
 High-Resolution 1H Solid-State NMR Spectroscopy
;
_journal_name_full 'Journal of the American Chemical Society'
_journal_page_first 2564
_journal_page_last 2566
_journal_paper_doi 10.1021/ja909449k
_journal_volume 132
_journal_year 2010
_chemical_formula_sum 'C10 H14 O'
_space_group_IT_number 14
_symmetry_space_group_name_Hall '-P 2yn'
_symmetry_space_group_name_H-M 'P 1 21/n 1'
_cell_angle_alpha 90.000000
_cell_angle_beta 109.643901
_cell_angle_gamma 90.000000
_cell_formula_units_Z 4
_cell_length_a 12.597200
_cell_length_b 4.700700
_cell_length_c 16.340700
_cell_volume 911.310
_cod_data_source_file ja909449k_si_002_23.cif
_cod_data_source_block spacegroup_14_frame_13
_cod_depositor_comments
;
 Removing duplicate loop entries from the _atom_type loop.

 Antanas Vaitkus,
 2018-07-07
;
_cod_database_code 4101971

loop_
_symmetry_equiv_pos_site_id
_symmetry_equiv_pos_as_xyz
1 x,y,z
2 1/2-x,1/2+y,1/2-z
3 -x,-y,-z
4 1/2+x,1/2-y,1/2+z

loop_
_atom_site_label
_atom_site_type_symbol
_atom_site_fract_x
_atom_site_fract_y
_atom_site_fract_z
C1 C 0.010770 0.335348 0.749961
C2 C 0.125607 0.400259 0.788943
C3 C -0.062759 0.458460 0.787037
C4 C 0.163524 0.577474 0.861075
C5 C -0.025516 0.637094 0.859149
C6 C 0.088523 0.699115 0.897412
C7 C -0.026268 0.148577 0.669516
C8 C -0.012843 0.313367 0.592219
C9 C -0.149984 0.057584 0.645284
C10 C 0.129960 0.898796 0.973524
O1 O 0.204160 0.291739 0.755909
H1 H 0.252033 0.453015 0.757495
H2 H -0.152033 0.413671 0.759330
H3 H 0.253207 0.621515 0.889475
H4 H -0.086034 0.727524 0.885776
H5 H 0.025826 -0.043067 0.680790
H6 H 0.074632 0.369944 0.602427
H7 H -0.043689 0.185176 0.533088
H8 H -0.062402 0.509290 0.581549
H9 H -0.167825 -0.051047 0.698287
H10 H -0.172382 -0.086007 0.589515
H11 H -0.205766 0.241952 0.626452
H12 H 0.128520 0.799558 1.033462
H13 H 0.216343 0.967864 0.983773
H14 H 0.077555 1.089897 0.962761

loop_
_atom_type_symbol
_atom_type_radius_bond
C 0.680000
O 0.680000
H 0.230000
